data_7034796
loop_
_publ_author_name
'Liu, Jian-Jun'
'Guan, Ying-Fang'
'Chen, Yong'
'Lin, Mei-Jin'
'Huang, Chang-Cang'
'Dai, Wen-Xin'

_publ_section_title
;
 Mixed-metal metallocavitands: a new approach to tune their electrostatic
 potentials for controllable selectivity towards substituted benzene
 derivatives.
;
_journal_issue 20
_journal_name_full 'Dalton transactions (Cambridge, England : 2003)'
_journal_page_first 9370
_journal_page_last 9374
_journal_paper_doi 10.1039/c5dt01147g
_journal_volume 44
_journal_year 2015
_chemical_formula_moiety 'C128 H94 Cl8 Cu3.16 N24 O24 S8 Zn4.84, 7.5(C4 H9 N O)'
_chemical_formula_sum 'C158 H161.5 Cl8 Cu3.16 N31.5 O31.5 S8 Zn4.84'
_chemical_formula_weight 4062.93
_space_group_crystal_system monoclinic
_space_group_IT_number 15
_space_group_name_Hall '-C 2yc'
_space_group_name_H-M_alt 'C 1 2/c 1'
_symmetry_space_group_name_Hall '-C 2yc'
_symmetry_space_group_name_H-M 'C 1 2/c 1'
_atom_sites_solution_hydrogens geom
_audit_creation_method SHELXL-2014/6
_audit_update_record
;
2015-04-16 deposited with the CCDC.
2015-04-22 downloaded from the CCDC.
;
_cell_angle_alpha 90
_cell_angle_beta 118.36(3)
_cell_angle_gamma 90
_cell_formula_units_Z 4
_cell_length_a 42.385(9)
_cell_length_b 19.464(4)
_cell_length_c 26.821(5)
_cell_measurement_reflns_used 30352
_cell_measurement_temperature 113(2)
_cell_measurement_theta_max 27.5709
_cell_measurement_theta_min 3.4594
_cell_volume 19471(9)
_computing_cell_refinement 'CrystalClear (Rigaku Inc., 2007)'
_computing_data_collection 'CrystalClear (Rigaku Inc., 2007)'
_computing_data_reduction 'CrystalClear (Rigaku Inc., 2007)'
_computing_molecular_graphics 'ORTEX (P.McArdle, 1995)'
_computing_publication_material 'SHELXL-2014/6 (Sheldrick, 2014)'
_computing_structure_refinement 'SHELXL-2014/6 (Sheldrick, 2014)'
_computing_structure_solution 'SHELXS-97 (Sheldrick, 1990)'
_diffrn_ambient_temperature 113(2)
_diffrn_measured_fraction_theta_full 0.997
_diffrn_measured_fraction_theta_max 0.993
_diffrn_measurement_device_type 'Saturn724 (2x2 bin mode)'
_diffrn_radiation_type MoK\a
_diffrn_radiation_wavelength 0.71073
_diffrn_reflns_av_R_equivalents 0.0775
_diffrn_reflns_av_unetI/netI 0.0663
_diffrn_reflns_Laue_measured_fraction_full 0.997
_diffrn_reflns_Laue_measured_fraction_max 0.993
_diffrn_reflns_limit_h_max 54
_diffrn_reflns_limit_h_min -48
_diffrn_reflns_limit_k_max 25
_diffrn_reflns_limit_k_min -24
_diffrn_reflns_limit_l_max 34
_diffrn_reflns_limit_l_min -34
_diffrn_reflns_number 80459
_diffrn_reflns_point_group_measured_fraction_full 0.997
_diffrn_reflns_point_group_measured_fraction_max 0.993
_diffrn_reflns_theta_full 25.242
_diffrn_reflns_theta_max 27.541
_diffrn_reflns_theta_min 3.451
_exptl_absorpt_coefficient_mu 1.191
_exptl_absorpt_correction_T_max 1.0000
_exptl_absorpt_correction_T_min 0.7489
_exptl_absorpt_correction_type multi-scan
_exptl_absorpt_process_details 'CrystalClear (Rigaku Inc., 2007)'
_exptl_crystal_colour black
_exptl_crystal_density_diffrn 1.386
_exptl_crystal_description block
_exptl_crystal_F_000 8331
_exptl_crystal_size_max 0.45
_exptl_crystal_size_mid 0.27
_exptl_crystal_size_min 0.24
_platon_squeeze_details
;
SQUEEZE removed 7.5 disordered DMA molecules per formula unit.
This value calculated based upon volume/count_electrons analysis.
;
_refine_diff_density_max 3.119
_refine_diff_density_min -1.892
_refine_diff_density_rms 0.194
_refine_ls_extinction_method none
_refine_ls_goodness_of_fit_ref 1.238
_refine_ls_hydrogen_treatment constr
_refine_ls_matrix_type full
_refine_ls_number_parameters 894
_refine_ls_number_reflns 22293
_refine_ls_number_restraints 1437
_refine_ls_restrained_S_all 4.809
_refine_ls_R_factor_all 0.1679
_refine_ls_R_factor_gt 0.1400
_refine_ls_shift/su_max 0.103
_refine_ls_shift/su_mean 0.005
_refine_ls_structure_factor_coef Fsqd
_refine_ls_weighting_details 'w=1/[\s^2^(Fo^2^)+(0.2920P)^2^+0.0155P] where P=(Fo^2^+2Fc^2^)/3'
_refine_ls_weighting_scheme calc
_refine_ls_wR_factor_gt 0.4177
_refine_ls_wR_factor_ref 0.4532
_reflns_Friedel_coverage 0.000
_reflns_number_gt 15431
_reflns_number_total 22293
_reflns_threshold_expression 'I > 2\s(I)'
_cod_data_source_file c5dt01147g2.cif
_cod_data_source_block 35%
_cod_depositor_comments 'Adding full bibliography for 7034794--7034797.cif.'
_cod_original_cell_volume 19471(8)
_cod_original_formula_sum 'C158 H161.50 Cl8 Cu3.16 N31.50 O31.50 S8 Zn4.84'
_cod_database_code 7034796
_shelx_space_group_comment
;
The symmetry employed for this shelxl refinement is uniquely defined
by the following loop, which should always be used as a source of
symmetry information in preference to the above space-group names.
They are only intended as comments.
;
_shelxl_version_number 2014/6

loop_
_space_group_symop_operation_xyz
'x, y, z'
'-x, y, -z+1/2'
'x+1/2, y+1/2, z'
'-x+1/2, y+1/2, -z+1/2'
'-x, -y, -z'
'x, -y, z-1/2'
'-x+1/2, -y+1/2, -z'
'x+1/2, -y+1/2, z-1/2'

loop_
_atom_site_label
_atom_site_type_symbol
_atom_site_fract_x
_atom_site_fract_y
_atom_site_fract_z
_atom_site_U_iso_or_equiv
_atom_site_adp_type
_atom_site_occupancy
_atom_site_site_symmetry_order
_atom_site_calc_flag
_atom_site_refinement_flags_posn
_atom_site_refinement_flags_adp
_atom_site_refinement_flags_occupancy
_atom_site_disorder_assembly
_atom_site_disorder_group
Cu1 Cu 0.0000 0.59133(6) 0.7500 0.0448(3) Uani 1 2 d S T P . .
Cu2 Cu 0.10986(2) 0.71461(4) 0.85974(4) 0.0459(3) Uani 1 1 d . . . . .
Cu3 Cu 0.18733(3) 0.90740(4) 0.90862(5) 0.0535(3) Uani 1 1 d . . . . .
Cu4 Cu 0.11500(2) 1.10626(4) 0.82818(5) 0.0496(3) Uani 1 1 d . . . . .
Cu5 Cu 0.0000 1.22100(6) 0.7500 0.0475(3) Uani 1 2 d S T P . .
O1 O 0.12950(16) 0.6610(3) 0.9364(3) 0.0705(18) Uani 1 1 d . . . . .
O2 O 0.07583(16) 0.7453(3) 0.7780(3) 0.0598(14) Uani 1 1 d . . . . .
O3 O 0.0104(3) 0.6642(5) 0.6672(5) 0.117(3) Uani 1 1 d . . . . .
O4 O 0.14024(17) 0.6447(3) 0.8367(3) 0.0744(18) Uani 1 1 d . . . . .
O5 O 0.09722(15) 0.8013(3) 0.8922(3) 0.0573(14) Uani 1 1 d . . . . .
O6 O 0.1513(2) 0.9357(3) 0.9737(3) 0.081(2) Uani 1 1 d . . . . .
O7 O 0.14262(18) 1.1776(3) 0.8975(4) 0.0751(19) Uani 1 1 d . . . . .
O8 O 0.10583(15) 1.0187(3) 0.7776(3) 0.0610(14) Uani 1 1 d . . . . .
O9 O 0.15702(14) 0.8754(3) 0.7917(3) 0.0572(14) Uani 1 1 d . . . . .
O10 O 0.07672(15) 1.0762(3) 0.8513(3) 0.0595(14) Uani 1 1 d . . . . .
O11 O 0.1382(2) 1.1602(3) 0.7856(4) 0.083(2) Uani 1 1 d . . . . .
O12 O -0.0020(3) 1.1381(5) 0.8400(5) 0.117(3) Uani 1 1 d . . . . .
N1 N 0.09433(14) 0.5642(3) 0.9085(3) 0.0424(12) Uani 1 1 d . . . . .
H1 H 0.0929 0.5216 0.9183 0.051 Uiso 1 1 calc R U . . .
N2 N 0.06826(15) 0.6421(3) 0.8337(3) 0.0453(13) Uani 1 1 d . . . . .
N3 N 0.04098(17) 0.6547(3) 0.7805(3) 0.0510(15) Uani 1 1 d . . . . .
N4 N 0.19627(18) 0.6945(3) 0.8835(3) 0.0532(15) Uani 1 1 d . . . . .
H4 H 0.2192 0.6861 0.8961 0.064 Uiso 1 1 calc R U . . .
N5 N 0.15567(16) 0.7729(3) 0.8860(3) 0.0468(14) Uani 1 1 d . . . . .
N6 N 0.15091(18) 0.8394(3) 0.9003(3) 0.0493(14) Uani 1 1 d . . . . .
N7 N 0.19596(18) 1.1199(3) 0.9516(3) 0.0530(15) Uani 1 1 d . . . . .
H7 H 0.2176 1.1249 0.9805 0.064 Uiso 1 1 calc R U . . .
N8 N 0.15821(17) 1.0451(3) 0.8787(3) 0.0479(14) Uani 1 1 d . . . . .
N9 N 0.15513(16) 0.9774(3) 0.8573(3) 0.0446(13) Uani 1 1 d . . . . .
N10 N 0.10146(19) 1.2535(3) 0.7527(3) 0.0534(15) Uani 1 1 d . . . . .
H10 H 0.0997 1.2945 0.7378 0.064 Uiso 1 1 calc R U . . .
N11 N 0.07270(17) 1.1741(3) 0.7827(3) 0.0469(14) Uani 1 1 d . . . . .
N12 N 0.04135(16) 1.1601(3) 0.7881(3) 0.0434(13) Uani 1 1 d . . . . .
C1 C 0.1800(2) 0.5925(4) 1.0322(4) 0.0546(12) Uani 1 1 d . U . . .
H1A H 0.1895 0.6228 1.0148 0.066 Uiso 1 1 calc R U . . .
C2 C 0.2030(2) 0.5658(4) 1.0881(4) 0.0590(13) Uani 1 1 d . U . . .
H2 H 0.2277 0.5775 1.1073 0.071 Uiso 1 1 calc R U . . .
C3 C 0.1891(2) 0.5243(4) 1.1128(4) 0.0570(13) Uani 1 1 d . U . . .
H3 H 0.2042 0.5068 1.1497 0.068 Uiso 1 1 calc R U . . .
C4 C 0.1534(2) 0.5070(4) 1.0852(3) 0.0545(12) Uani 1 1 d . U . . .
H4A H 0.1438 0.4788 1.1035 0.065 Uiso 1 1 calc R U . . .
C5 C 0.1316(2) 0.5303(4) 1.0310(3) 0.0505(11) Uani 1 1 d . U . . .
H5 H 0.1072 0.5162 1.0116 0.061 Uiso 1 1 calc R U . . .
C6 C 0.1448(2) 0.5743(4) 1.0042(3) 0.0484(11) Uani 1 1 d . U . . .
C7 C 0.1218(2) 0.6021(4) 0.9475(3) 0.0502(12) Uani 1 1 d . U . . .
C8 C 0.06845(19) 0.5839(4) 0.8558(3) 0.0456(12) Uani 1 1 d . U . . .
C9 C 0.0467(2) 0.7108(5) 0.7536(4) 0.0596(14) Uani 1 1 d . U . . .
C10 C 0.0197(3) 0.7257(6) 0.6972(5) 0.0770(17) Uani 1 1 d . U . . .
H10A H -0.0016 0.7461 0.6977 0.092 Uiso 1 1 calc R U . . .
H10B H 0.0289 0.7588 0.6792 0.092 Uiso 1 1 calc R U . . .
C11 C -0.0111(2) 0.6673(4) 0.6111(3) 0.0927(17) Uani 1 1 d G U . . .
C12 C -0.0159(2) 0.6072(4) 0.5803(3) 0.0960(18) Uani 1 1 d G U . . .
H12 H -0.0024 0.5673 0.5984 0.115 Uiso 1 1 calc R U . . .
C13 C -0.0404(2) 0.6056(4) 0.5228(3) 0.098(2) Uani 1 1 d G U . . .
H13 H -0.0436 0.5645 0.5018 0.118 Uiso 1 1 calc R U . . .
C14 C -0.0601(2) 0.6640(4) 0.4962(3) 0.100(2) Uani 1 1 d G U . . .
C15 C -0.0553(2) 0.7240(4) 0.5271(3) 0.100(2) Uani 1 1 d G U . . .
H15 H -0.0688 0.7639 0.5089 0.120 Uiso 1 1 calc R U . . .
C16 C -0.0308(2) 0.7257(4) 0.5845(3) 0.0947(18) Uani 1 1 d G U . . .
H16 H -0.0275 0.7667 0.6056 0.114 Uiso 1 1 calc R U . . .
C17A C 0.1735(6) 0.5473(9) 0.7919(9) 0.0791(15) Uani 0.540(7) 1 d . U P A 1
H17A H 0.1521 0.5653 0.7619 0.095 Uiso 0.540(7) 1 calc R U P A 1
C18A C 0.1897(6) 0.4896(9) 0.7825(10) 0.0804(16) Uani 0.540(7) 1 d . U P A 1
H18A H 0.1810 0.4724 0.7451 0.096 Uiso 0.540(7) 1 calc R U P A 1
C17B C 0.1717(8) 0.5177(11) 0.8416(11) 0.0818(17) Uani 0.460(7) 1 d . U P A 2
H17B H 0.1496 0.5197 0.8427 0.098 Uiso 0.460(7) 1 calc R U P A 2
C18B C 0.1834(7) 0.4540(11) 0.8361(11) 0.0816(17) Uani 0.460(7) 1 d . U P A 2
H18B H 0.1745 0.4114 0.8414 0.098 Uiso 0.460(7) 1 calc R U P A 2
C19 C 0.2135(3) 0.4628(6) 0.8199(5) 0.0848(15) Uani 1 1 d . U . . .
H19 H 0.2178 0.4162 0.8144 0.102 Uiso 1 1 calc R U . A 1
C20A C 0.2377(6) 0.4932(9) 0.8747(10) 0.0817(17) Uani 0.540(7) 1 d . U P A 1
C21A C 0.2247(6) 0.5574(9) 0.8881(9) 0.0808(16) Uani 0.540(7) 1 d . U P A 1
H21A H 0.2386 0.5828 0.9218 0.097 Uiso 0.540(7) 1 calc R U P A 1
C20B C 0.2183(7) 0.5104(11) 0.8145(11) 0.0806(17) Uani 0.460(7) 1 d . U P A 2
C21B C 0.2085(7) 0.5761(11) 0.8276(11) 0.0799(16) Uani 0.460(7) 1 d . U P A 2
H21B H 0.2184 0.6171 0.8214 0.096 Uiso 0.460(7) 1 calc R U P A 2
C22 C 0.1888(3) 0.5789(5) 0.8457(5) 0.0806(14) Uani 1 1 d . U . . .
C23 C 0.1726(3) 0.6428(5) 0.8528(5) 0.0770(14) Uani 1 1 d . U . . .
C24 C 0.1876(3) 0.7581(4) 0.8967(4) 0.0648(13) Uani 1 1 d . U . . .
C25 C 0.1199(3) 0.8472(4) 0.9028(4) 0.0591(12) Uani 1 1 d . U . . .
C26 C 0.1161(3) 0.9183(4) 0.9249(4) 0.0648(13) Uani 1 1 d . U . . .
H26A H 0.1093 0.9532 0.8947 0.078 Uiso 1 1 calc R U . . .
H26B H 0.0973 0.9168 0.9369 0.078 Uiso 1 1 calc R U . . .
C27 C 0.15296(18) 0.9935(3) 1.0027(3) 0.0735(13) Uani 1 1 d G U . . .
C28 C 0.18487(17) 1.0034(3) 1.0524(3) 0.0773(14) Uani 1 1 d G U . . .
H28 H 0.2037 0.9707 1.0638 0.093 Uiso 1 1 calc R U . . .
C29 C 0.18924(17) 1.0611(3) 1.0856(3) 0.0846(16) Uani 1 1 d G U . . .
H29 H 0.2110 1.0679 1.1196 0.101 Uiso 1 1 calc R U . . .
C30 C 0.1617(2) 1.1089(3) 1.0691(3) 0.0799(16) Uani 1 1 d G U . . .
C31 C 0.12981(17) 1.0990(3) 1.0193(3) 0.0809(15) Uani 1 1 d G U . . .
H31 H 0.1110 1.1316 1.0080 0.097 Uiso 1 1 calc R U . . .
C32 C 0.12543(16) 1.0413(3) 0.9861(2) 0.0736(13) Uani 1 1 d G U . . .
H32 H 0.1036 1.0345 0.9521 0.088 Uiso 1 1 calc R U . . .
C33A C 0.1669(6) 1.2819(8) 0.9841(10) 0.0788(16) Uani 0.540(7) 1 d . U P A 1
H33A H 0.1418 1.2786 0.9598 0.095 Uiso 0.540(7) 1 calc R U P A 1
C34A C 0.1786(6) 1.3384(9) 1.0268(9) 0.0803(17) Uani 0.540(7) 1 d . U P A 1
H34A H 0.1627 1.3730 1.0264 0.096 Uiso 0.540(7) 1 calc R U P A 1
C35A C 0.2124(6) 1.3365(10) 1.0647(11) 0.0789(17) Uani 0.540(7) 1 d . U P A 1
H35A H 0.2231 1.3708 1.0931 0.095 Uiso 0.540(7) 1 calc R U P A 1
C33B C 0.1752(7) 1.3036(10) 0.9386(12) 0.0776(17) Uani 0.460(7) 1 d . U P A 2
H33B H 0.1626 1.3012 0.8984 0.093 Uiso 0.460(7) 1 calc R U P A 2
C34B C 0.1840(7) 1.3670(10) 0.9661(11) 0.0779(17) Uani 0.460(7) 1 d . U P A 2
H34B H 0.1767 1.4096 0.9467 0.093 Uiso 0.460(7) 1 calc R U P A 2
C35B C 0.2072(7) 1.3609(11) 1.0327(12) 0.0797(18) Uani 0.460(7) 1 d . U P A 2
H35B H 0.2095 1.4005 1.0549 0.096 Uiso 0.460(7) 1 calc R U P A 2
C36 C 0.2254(4) 1.2986(5) 1.0618(5) 0.0840(16) Uani 1 1 d . U . . .
H36 H 0.2504 1.3011 1.0867 0.101 Uiso 1 1 calc R U . A 1
C37 C 0.2144(3) 1.2369(5) 1.0264(5) 0.0820(15) Uani 1 1 d . U . . .
H37 H 0.2279 1.1959 1.0410 0.098 Uiso 1 1 calc R U . A 1
C38 C 0.1867(3) 1.2358(5) 0.9754(5) 0.0762(14) Uani 1 1 d . U . . .
C39 C 0.1736(3) 1.1756(4) 0.9394(5) 0.0710(13) Uani 1 1 d . U . . .
C40 C 0.1888(3) 1.0558(4) 0.9238(4) 0.0631(12) Uani 1 1 d . U . . .
C41 C 0.1271(3) 0.9716(4) 0.8048(4) 0.0588(12) Uani 1 1 d . U . . .
C42 C 0.1237(3) 0.9029(4) 0.7763(4) 0.0595(12) Uani 1 1 d . U . . .
H42A H 0.1098 0.8710 0.7873 0.071 Uiso 1 1 calc R U . . .
H42B H 0.1104 0.9089 0.7347 0.071 Uiso 1 1 calc R U . . .
C43 C 0.1594(3) 0.8174(4) 0.7635(4) 0.0614(11) Uani 1 1 d . U . . .
C44 C 0.1938(3) 0.7972(4) 0.7771(4) 0.0643(12) Uani 1 1 d . U . . .
H44 H 0.2140 0.8212 0.8051 0.077 Uiso 1 1 calc R U . . .
C45 C 0.1986(3) 0.7407(4) 0.7490(4) 0.0668(13) Uani 1 1 d . U . . .
H45 H 0.2219 0.7253 0.7577 0.080 Uiso 1 1 calc R U . . .
C46 C 0.1679(3) 0.7072(4) 0.7075(4) 0.0663(13) Uani 1 1 d . U . . .
C47 C 0.1345(3) 0.7270(4) 0.6949(4) 0.0663(13) Uani 1 1 d . U . . .
H47 H 0.1142 0.7043 0.6658 0.080 Uiso 1 1 calc R U . . .
C48 C 0.1300(3) 0.7812(4) 0.7251(4) 0.0645(12) Uani 1 1 d . U . . .
H48 H 0.1067 0.7931 0.7191 0.077 Uiso 1 1 calc R U . . .
C49 C 0.19395(17) 1.2391(3) 0.7861(2) 0.0727(14) Uani 1 1 d G U . . .
H49 H 0.2008 1.2104 0.8183 0.087 Uiso 1 1 calc R U . . .
C50 C 0.21999(13) 1.2687(3) 0.7755(3) 0.0757(14) Uani 1 1 d G U . . .
H50 H 0.2447 1.2603 0.8003 0.091 Uiso 1 1 calc R U . . .
C51 C 0.20993(16) 1.3107(3) 0.7284(3) 0.0763(15) Uani 1 1 d G U . . .
H51 H 0.2277 1.3310 0.7211 0.092 Uiso 1 1 calc R U . . .
C52 C 0.17384(17) 1.3231(3) 0.6920(2) 0.0736(14) Uani 1 1 d G U . . .
H52 H 0.1670 1.3518 0.6598 0.088 Uiso 1 1 calc R U . . .
C53 C 0.14780(13) 1.2935(3) 0.7027(2) 0.0725(14) Uani 1 1 d G U . . .
H53 H 0.1231 1.3019 0.6778 0.087 Uiso 1 1 calc R U . . .
C54 C 0.15786(15) 1.2515(3) 0.7497(3) 0.0687(13) Uani 1 1 d G U . . .
C55 C 0.1315(3) 1.2175(4) 0.7642(5) 0.0685(14) Uani 1 1 d . U . . .
C56 C 0.0729(3) 1.2339(4) 0.7617(4) 0.0622(14) Uani 1 1 d . U . . .
C57 C 0.0479(3) 1.1083(5) 0.8245(5) 0.0717(15) Uani 1 1 d . U . . .
C58 C 0.0165(3) 1.0860(6) 0.8323(6) 0.0842(16) Uani 1 1 d . U . . .
H58A H -0.0002 1.0593 0.7985 0.101 Uiso 1 1 calc R U . . .
H58B H 0.0253 1.0549 0.8654 0.101 Uiso 1 1 calc R U . . .
C59 C -0.02756(4) 1.11919(6) 0.85380(8) 0.1051(18) Uani 1 1 d G U . . .
C60 C -0.03620(4) 1.05214(6) 0.86049(8) 0.1048(18) Uani 1 1 d G U . . .
H60 H -0.0262 1.0147 0.8500 0.126 Uiso 1 1 calc R U . . .
C61 C -0.05943(4) 1.03984(7) 0.88259(9) 0.113(2) Uani 1 1 d G U . . .
H61 H -0.0653 0.9940 0.8872 0.135 Uiso 1 1 calc R U . . .
C62 C -0.07402(4) 1.09460(8) 0.89799(10) 0.113(2) Uani 1 1 d G U . . .
C63 C -0.06539(4) 1.16166(7) 0.89130(9) 0.114(2) Uani 1 1 d G U . . .
H63 H -0.0754 1.1991 0.9018 0.137 Uiso 1 1 calc R U . . .
C64 C -0.04216(4) 1.17395(7) 0.86920(9) 0.1086(19) Uani 1 1 d G U . . .
H64 H -0.0363 1.2198 0.8646 0.130 Uiso 1 1 calc R U . . .
S1 S 0.03609(4) 0.51966(5) 0.81920(6) 0.0482(4) Uani 1 1 d G . . . .
S2 S 0.22355(3) 0.81597(5) 0.92613(6) 0.0634(6) Uani 1 1 d G . . . .
S3 S 0.22328(3) 0.99624(5) 0.95495(6) 0.0616(6) Uani 1 1 d G . . . .
S4 S 0.03794(4) 1.29351(5) 0.73990(7) 0.0577(5) Uani 1 1 d G . . . .
Cl1 Cl -0.08672(6) 0.66141(9) 0.42574(6) 0.184(3) Uani 1 1 d G . . . .
Cl2 Cl 0.16827(5) 1.17999(6) 1.11220(6) 0.1308(17) Uani 1 1 d G . . . .
Cl3 Cl 0.17574(5) 0.64005(6) 0.67061(7) 0.1035(11) Uani 1 1 d G . . . .
Cl4 Cl -0.09561(5) 1.07886(9) 0.93893(11) 0.162(2) Uani 1 1 d G U . . .

loop_
_atom_site_aniso_label
_atom_site_aniso_U_11
_atom_site_aniso_U_22
_atom_site_aniso_U_33
_atom_site_aniso_U_23
_atom_site_aniso_U_13
_atom_site_aniso_U_12
Cu1 0.0436(6) 0.0294(6) 0.0538(7) 0.000 0.0169(5) 0.000
Cu2 0.0447(5) 0.0252(4) 0.0682(6) 0.0075(3) 0.0272(4) -0.0060(3)
Cu3 0.0567(6) 0.0232(4) 0.0938(7) -0.0106(4) 0.0466(5) -0.0073(3)
Cu4 0.0542(5) 0.0247(4) 0.0902(7) -0.0049(4) 0.0509(5) -0.0005(3)
Cu5 0.0533(7) 0.0263(6) 0.0677(8) 0.000 0.0325(6) 0.000
O1 0.059(3) 0.052(3) 0.081(4) 0.023(3) 0.016(3) -0.015(3)
O2 0.067(3) 0.039(3) 0.078(4) 0.013(3) 0.038(3) -0.013(2)
O3 0.117(7) 0.103(7) 0.129(8) -0.001(6) 0.056(6) 0.008(6)
O4 0.061(4) 0.041(3) 0.113(5) -0.018(3) 0.034(4) -0.009(3)
O5 0.063(3) 0.036(3) 0.100(4) -0.001(3) 0.061(3) -0.004(2)
O6 0.118(6) 0.059(4) 0.083(4) -0.010(3) 0.061(4) 0.010(4)
O7 0.064(4) 0.039(3) 0.135(6) -0.014(3) 0.058(4) 0.003(3)
O8 0.058(3) 0.034(3) 0.097(4) -0.008(3) 0.041(3) 0.003(2)
O9 0.051(3) 0.039(3) 0.090(4) -0.020(3) 0.041(3) -0.004(2)
O10 0.051(3) 0.043(3) 0.104(4) 0.015(3) 0.052(3) 0.007(2)
O11 0.110(5) 0.034(3) 0.167(7) 0.021(4) 0.115(5) 0.014(3)
O12 0.138(8) 0.081(6) 0.157(9) -0.018(6) 0.090(7) -0.021(6)
N1 0.038(3) 0.032(3) 0.060(3) 0.005(2) 0.026(2) -0.003(2)
N2 0.043(3) 0.028(3) 0.063(3) 0.017(2) 0.024(3) 0.004(2)
N3 0.052(3) 0.030(3) 0.076(4) 0.011(3) 0.034(3) 0.002(2)
N4 0.055(4) 0.028(3) 0.070(4) -0.008(3) 0.024(3) 0.004(3)
N5 0.050(3) 0.023(2) 0.078(4) 0.001(3) 0.040(3) 0.004(2)
N6 0.059(4) 0.026(3) 0.077(4) -0.006(3) 0.043(3) -0.004(2)
N7 0.054(3) 0.028(3) 0.082(4) -0.010(3) 0.036(3) -0.007(2)
N8 0.054(3) 0.024(3) 0.084(4) -0.010(3) 0.048(3) -0.001(2)
N9 0.047(3) 0.033(3) 0.070(4) -0.005(3) 0.041(3) -0.008(2)
N10 0.076(4) 0.024(3) 0.081(4) -0.002(3) 0.054(4) -0.006(3)
N11 0.061(4) 0.029(3) 0.070(4) -0.006(3) 0.047(3) -0.007(3)
N12 0.056(3) 0.025(2) 0.070(4) -0.003(2) 0.047(3) -0.004(2)
C1 0.049(2) 0.049(2) 0.063(2) 0.008(2) 0.0252(19) -0.0040(19)
C2 0.051(2) 0.050(2) 0.068(2) 0.005(2) 0.021(2) -0.001(2)
C3 0.054(2) 0.047(2) 0.063(2) 0.005(2) 0.022(2) 0.000(2)
C4 0.052(2) 0.049(2) 0.063(2) 0.005(2) 0.0277(19) -0.0022(19)
C5 0.047(2) 0.045(2) 0.063(2) 0.0075(19) 0.0296(19) -0.0022(19)
C6 0.046(2) 0.043(2) 0.061(2) 0.0051(18) 0.0294(18) 0.0004(18)
C7 0.046(2) 0.043(2) 0.064(2) 0.0086(19) 0.0281(19) -0.0022(18)
C8 0.044(2) 0.039(2) 0.061(3) 0.011(2) 0.031(2) -0.001(2)
C9 0.058(3) 0.059(3) 0.074(3) 0.005(3) 0.041(2) 0.005(2)
C10 0.073(3) 0.075(3) 0.084(3) 0.001(3) 0.038(3) 0.007(3)
C11 0.085(3) 0.087(3) 0.091(3) -0.001(3) 0.030(3) 0.007(3)
C12 0.089(3) 0.092(3) 0.093(3) 0.000(3) 0.032(3) 0.007(3)
C13 0.091(3) 0.095(3) 0.094(3) -0.002(3) 0.031(3) 0.006(3)
C14 0.091(3) 0.096(3) 0.095(3) -0.001(3) 0.030(3) 0.005(3)
C15 0.090(3) 0.095(3) 0.095(3) -0.001(3) 0.028(3) 0.007(3)
C16 0.086(3) 0.092(3) 0.092(3) -0.002(3) 0.031(3) 0.008(3)
C17A 0.100(3) 0.047(2) 0.097(3) -0.013(2) 0.053(2) 0.002(2)
C18A 0.102(3) 0.048(2) 0.097(3) -0.013(2) 0.052(2) 0.003(2)
C17B 0.102(3) 0.048(2) 0.098(3) -0.012(2) 0.051(3) 0.002(2)
C18B 0.102(3) 0.049(2) 0.098(3) -0.011(2) 0.051(3) 0.002(2)
C19 0.105(3) 0.052(2) 0.100(3) -0.011(2) 0.050(2) 0.003(2)
C20A 0.102(3) 0.048(2) 0.099(3) -0.011(2) 0.051(3) 0.002(2)
C21A 0.102(3) 0.048(2) 0.097(3) -0.012(2) 0.051(2) 0.003(2)
C20B 0.102(3) 0.047(2) 0.098(3) -0.013(2) 0.051(3) 0.003(2)
C21B 0.101(3) 0.048(2) 0.097(3) -0.012(2) 0.052(2) 0.002(2)
C22 0.101(3) 0.047(2) 0.097(3) -0.012(2) 0.050(2) 0.003(2)
C23 0.099(3) 0.043(2) 0.095(3) -0.013(2) 0.051(2) 0.002(2)
C24 0.090(3) 0.037(2) 0.089(2) -0.012(2) 0.060(2) -0.003(2)
C25 0.087(2) 0.038(2) 0.086(2) -0.006(2) 0.069(2) -0.007(2)
C26 0.092(3) 0.045(2) 0.089(2) -0.008(2) 0.069(2) -0.001(2)
C27 0.103(2) 0.046(2) 0.091(2) -0.009(2) 0.062(2) 0.001(2)
C28 0.106(3) 0.048(2) 0.093(2) -0.010(2) 0.059(2) 0.004(2)
C29 0.112(3) 0.053(2) 0.095(3) -0.012(2) 0.054(3) 0.005(2)
C30 0.110(3) 0.051(2) 0.091(3) -0.009(2) 0.057(2) 0.006(2)
C31 0.107(3) 0.048(2) 0.098(3) -0.012(2) 0.056(2) 0.005(2)
C32 0.102(3) 0.047(2) 0.092(2) -0.008(2) 0.063(2) 0.001(2)
C33A 0.100(3) 0.043(2) 0.107(3) -0.018(2) 0.060(3) -0.008(2)
C34A 0.100(3) 0.044(3) 0.109(3) -0.018(3) 0.060(3) -0.008(3)
C35A 0.100(3) 0.042(3) 0.107(3) -0.019(3) 0.060(3) -0.010(3)
C33B 0.099(3) 0.042(2) 0.107(3) -0.019(2) 0.061(3) -0.008(2)
C34B 0.099(3) 0.042(2) 0.107(3) -0.017(2) 0.061(3) -0.010(2)
C35B 0.100(3) 0.042(3) 0.108(3) -0.018(3) 0.059(3) -0.009(3)
C36 0.103(3) 0.047(2) 0.110(3) -0.015(2) 0.057(3) -0.010(2)
C37 0.105(3) 0.043(2) 0.108(3) -0.019(2) 0.058(3) -0.008(2)
C38 0.096(3) 0.042(2) 0.108(3) -0.019(2) 0.062(2) -0.007(2)
C39 0.094(3) 0.040(2) 0.103(3) -0.017(2) 0.066(2) -0.008(2)
C40 0.091(2) 0.036(2) 0.092(2) -0.014(2) 0.069(2) -0.007(2)
C41 0.085(2) 0.037(2) 0.089(2) -0.010(2) 0.069(2) -0.011(2)
C42 0.085(2) 0.038(2) 0.088(2) -0.012(2) 0.067(2) -0.009(2)
C43 0.089(2) 0.0393(19) 0.087(2) -0.0121(18) 0.0672(19) -0.0081(18)
C44 0.089(2) 0.044(2) 0.088(2) -0.0130(19) 0.065(2) -0.007(2)
C45 0.093(2) 0.045(2) 0.089(2) -0.012(2) 0.065(2) -0.005(2)
C46 0.093(2) 0.043(2) 0.089(2) -0.010(2) 0.065(2) -0.008(2)
C47 0.094(3) 0.045(2) 0.086(3) -0.012(2) 0.064(2) -0.010(2)
C48 0.091(2) 0.042(2) 0.088(2) -0.014(2) 0.065(2) -0.010(2)
C49 0.098(3) 0.053(2) 0.105(3) -0.015(2) 0.080(3) -0.016(2)
C50 0.100(3) 0.054(2) 0.107(3) -0.017(2) 0.076(3) -0.017(2)
C51 0.099(3) 0.056(3) 0.108(3) -0.017(2) 0.077(3) -0.018(3)
C52 0.100(3) 0.055(3) 0.104(3) -0.014(2) 0.079(3) -0.017(2)
C53 0.099(3) 0.051(2) 0.104(3) -0.015(2) 0.078(3) -0.018(2)
C54 0.096(3) 0.047(2) 0.103(3) -0.017(2) 0.080(2) -0.018(2)
C55 0.096(3) 0.046(2) 0.103(3) -0.016(2) 0.080(3) -0.016(2)
C56 0.091(3) 0.037(3) 0.099(3) -0.017(2) 0.078(3) -0.016(2)
C57 0.090(3) 0.063(3) 0.107(3) -0.004(3) 0.083(3) -0.010(3)
C58 0.095(3) 0.084(3) 0.119(4) 0.004(3) 0.088(3) -0.006(3)
C59 0.109(3) 0.098(3) 0.131(4) 0.003(3) 0.075(3) -0.007(3)
C60 0.108(4) 0.101(3) 0.132(4) 0.006(3) 0.079(3) -0.009(3)
C61 0.113(4) 0.107(4) 0.137(4) 0.006(3) 0.074(3) -0.009(3)
C62 0.114(4) 0.105(4) 0.138(4) 0.004(3) 0.074(3) -0.007(3)
C63 0.115(4) 0.108(4) 0.138(4) 0.006(3) 0.074(3) -0.006(3)
C64 0.111(4) 0.102(3) 0.134(4) 0.004(3) 0.075(3) -0.006(3)
S1 0.0475(9) 0.0303(8) 0.0609(10) 0.0047(7) 0.0210(8) -0.0061(7)
S2 0.0471(10) 0.0342(9) 0.1086(17) -0.0188(10) 0.0367(11) -0.0062(8)
S3 0.0715(13) 0.0253(8) 0.0877(14) -0.0079(8) 0.0377(11) -0.0006(8)
S4 0.0759(13) 0.0258(8) 0.0897(14) 0.0033(8) 0.0543(12) -0.0020(8)
Cl1 0.215(6) 0.196(6) 0.108(3) -0.010(3) 0.049(4) -0.038(5)
Cl2 0.235(5) 0.084(2) 0.0759(18) -0.0050(15) 0.076(2) 0.050(3)
Cl3 0.186(3) 0.0529(13) 0.139(2) -0.0236(15) 0.132(3) -0.0073(17)
Cl4 0.165(4) 0.179(5) 0.204(5) -0.008(4) 0.138(4) -0.015(4)

loop_
_atom_type_symbol
_atom_type_description
_atom_type_scat_dispersion_real
_atom_type_scat_dispersion_imag
_atom_type_scat_source
C C 0.0033 0.0016 'International Tables Vol C Tables 4.2.6.8 and 6.1.1.4'
H H 0.0000 0.0000 'International Tables Vol C Tables 4.2.6.8 and 6.1.1.4'
N N 0.0061 0.0033 'International Tables Vol C Tables 4.2.6.8 and 6.1.1.4'
O O 0.0106 0.0060 'International Tables Vol C Tables 4.2.6.8 and 6.1.1.4'
S S 0.1246 0.1234 'International Tables Vol C Tables 4.2.6.8 and 6.1.1.4'
Cl Cl 0.1484 0.1585 'International Tables Vol C Tables 4.2.6.8 and 6.1.1.4'
Cu Cu 0.3201 1.2651 'International Tables Vol C Tables 4.2.6.8 and 6.1.1.4'
Zn Zn 0.2839 1.4301 'International Tables Vol C Tables 4.2.6.8 and 6.1.1.4'

loop_
_geom_angle_atom_site_label_1
_geom_angle_atom_site_label_2
_geom_angle_atom_site_label_3
_geom_angle
_geom_angle_site_symmetry_1
_geom_angle_site_symmetry_3
N3 Cu1 N3 102.2(4) . 2_556
N3 Cu1 S1 85.73(18) . .
N3 Cu1 S1 148.8(2) 2_556 .
N3 Cu1 S1 148.8(2) . 2_556
N3 Cu1 S1 85.73(18) 2_556 2_556
S1 Cu1 S1 103.11(7) . 2_556
O2 Cu2 N5 105.9(2) . .
O2 Cu2 O5 91.2(3) . .
N5 Cu2 O5 78.4(2) . .
O2 Cu2 O1 160.2(2) . .
N5 Cu2 O1 93.9(2) . .
O5 Cu2 O1 93.1(3) . .
O2 Cu2 N2 77.8(2) . .
N5 Cu2 N2 171.0(2) . .
O5 Cu2 N2 109.9(2) . .
O1 Cu2 N2 82.6(2) . .
O2 Cu2 O4 95.1(3) . .
N5 Cu2 O4 81.5(2) . .
O5 Cu2 O4 159.8(2) . .
O1 Cu2 O4 87.3(3) . .
N2 Cu2 O4 90.1(2) . .
N9 Cu3 N6 98.1(3) . .
N9 Cu3 S3 85.21(18) . .
N6 Cu3 S3 150.6(2) . .
N9 Cu3 S2 151.21(18) . .
N6 Cu3 S2 84.96(18) . .
S3 Cu3 S2 106.07(6) . .
N8 Cu4 O10 102.6(2) . .
N8 Cu4 N11 175.2(2) . .
O10 Cu4 N11 77.1(2) . .
N8 Cu4 O8 77.9(2) . .
O10 Cu4 O8 91.9(2) . .
N11 Cu4 O8 107.0(2) . .
N8 Cu4 O11 98.4(3) . .
O10 Cu4 O11 159.1(3) . .
N11 Cu4 O11 82.0(2) . .
O8 Cu4 O11 92.6(3) . .
N8 Cu4 O7 81.8(2) . .
O10 Cu4 O7 96.1(3) . .
N11 Cu4 O7 93.4(2) . .
O8 Cu4 O7 159.3(2) . .
O11 Cu4 O7 86.8(3) . .
N12 Cu5 N12 105.4(3) . 2_556
N12 Cu5 S4 146.30(18) . 2_556
N12 Cu5 S4 85.89(16) 2_556 2_556
N12 Cu5 S4 85.89(16) . .
N12 Cu5 S4 146.30(17) 2_556 .
S4 Cu5 S4 102.32(7) 2_556 .
C7 O1 Cu2 131.1(6) . .
C9 O2 Cu2 114.2(5) . .
C11 O3 C10 117.8(9) . .
C23 O4 Cu2 129.6(6) . .
C25 O5 Cu2 110.6(5) . .
C27 O6 C26 117.1(7) . .
C39 O7 Cu4 131.0(5) . .
C41 O8 Cu4 110.9(6) . .
C42 O9 C43 118.9(7) . .
C57 O10 Cu4 112.0(5) . .
C55 O11 Cu4 130.0(5) . .
C59 O12 C58 115.7(8) . .
C7 N1 C8 128.3(6) . .
C8 N2 N3 117.3(6) . .
C8 N2 Cu2 128.5(5) . .
N3 N2 Cu2 112.8(4) . .
N2 N3 C9 114.4(6) . .
N2 N3 Cu1 117.7(4) . .
C9 N3 Cu1 127.9(6) . .
C24 N4 C23 126.8(8) . .
C24 N5 N6 115.1(6) . .
C24 N5 Cu2 132.8(5) . .
N6 N5 Cu2 111.7(4) . .
C25 N6 N5 112.8(6) . .
C25 N6 Cu3 130.3(5) . .
N5 N6 Cu3 116.7(4) . .
C39 N7 C40 128.4(8) . .
C40 N8 N9 112.6(6) . .
C40 N8 Cu4 134.4(5) . .
N9 N8 Cu4 112.9(5) . .
C41 N9 N8 111.4(6) . .
C41 N9 Cu3 130.6(5) . .
N8 N9 Cu3 117.6(5) . .
C55 N10 C56 128.2(7) . .
C56 N11 N12 114.4(6) . .
C56 N11 Cu4 129.9(6) . .
N12 N11 Cu4 113.7(4) . .
C57 N12 N11 109.6(6) . .
C57 N12 Cu5 131.5(5) . .
N11 N12 Cu5 118.5(4) . .
C6 C1 C2 120.2(7) . .
C3 C2 C1 119.5(8) . .
C2 C3 C4 120.5(8) . .
C3 C4 C5 120.3(7) . .
C4 C5 C6 120.8(7) . .
C1 C6 C5 118.6(7) . .
C1 C6 C7 119.5(7) . .
C5 C6 C7 121.9(7) . .
O1 C7 N1 122.2(7) . .
O1 C7 C6 117.5(7) . .
N1 C7 C6 120.4(6) . .
N2 C8 N1 123.5(7) . .
N2 C8 S1 122.6(6) . .
N1 C8 S1 113.9(5) . .
O2 C9 N3 120.7(8) . .
O2 C9 C10 121.9(8) . .
N3 C9 C10 117.3(9) . .
O3 C10 C9 107.6(9) . .
O3 C11 C12 117.4(7) . .
O3 C11 C16 122.3(7) . .
C12 C11 C16 120.0 . .
C11 C12 C13 120.0 . .
C14 C13 C12 120.0 . .
C13 C14 C15 120.0 . .
C13 C14 Cl1 118.2(5) . .
C15 C14 Cl1 121.6(5) . .
C16 C15 C14 120.0 . .
C15 C16 C11 120.0 . .
C18A C17A C22 120.5(19) . .
C19 C18A C17A 120(2) . .
C18B C17B C22 126(2) . .
C17B C18B C19 109(2) . .
C18A C19 C20A 126.7(15) . .
C20B C19 C18B 114(2) . .
C19 C20A C21A 114.9(18) . .
C22 C21A C20A 115.0(17) . .
C19 C20B C21B 135(3) . .
C22 C21B C20B 120(2) . .
C21B C22 C17B 113.0(18) . .
C17A C22 C21A 118.4(14) . .
C21B C22 C23 124.8(16) . .
C17B C22 C23 118.5(15) . .
C17A C22 C23 118.8(13) . .
C21A C22 C23 121.1(11) . .
O4 C23 N4 124.1(8) . .
O4 C23 C22 119.4(9) . .
N4 C23 C22 116.0(10) . .
N5 C24 N4 121.7(8) . .
N5 C24 S2 124.0(6) . .
N4 C24 S2 114.3(7) . .
O5 C25 N6 124.9(7) . .
O5 C25 C26 121.3(7) . .
N6 C25 C26 113.6(7) . .
O6 C26 C25 107.5(8) . .
O6 C27 C28 115.5(5) . .
O6 C27 C32 124.5(5) . .
C28 C27 C32 120.0 . .
C27 C28 C29 120.0 . .
C30 C29 C28 120.0 . .
C31 C30 C29 120.0 . .
C31 C30 Cl2 121.6(4) . .
C29 C30 Cl2 118.4(4) . .
C30 C31 C32 120.0 . .
C31 C32 C27 120.0 . .
C38 C33A C34A 129(2) . .
C38 C33A C37 41.0(9) . .
C34A C33A C37 90.5(15) . .
C35A C34A C33A 114.8(19) . .
C35A C34A C36 26.7(10) . .
C33A C34A C36 88.2(14) . .
C36 C35A C34A 115(2) . .
C34B C33B C38 119(2) . .
C33B C34B C35B 113(2) . .
C36 C35B C34B 123.8(17) . .
C35A C36 C37 132(2) . .
C35B C36 C37 114.4(14) . .
C35A C36 C34A 38.2(16) . .
C37 C36 C34A 94.4(10) . .
C38 C37 C36 122.8(11) . .
C38 C37 C33A 41.4(8) . .
C36 C37 C33A 86.2(9) . .
C37 C38 C33A 97.6(13) . .
C37 C38 C39 125.3(10) . .
C33A C38 C39 126.2(13) . .
C37 C38 C33B 119.6(12) . .
C39 C38 C33B 110.5(13) . .
O7 C39 N7 123.1(8) . .
O7 C39 C38 118.5(9) . .
N7 C39 C38 118.4(10) . .
N8 C40 N7 120.2(8) . .
N8 C40 S3 125.3(6) . .
N7 C40 S3 114.5(7) . .
O8 C41 N9 125.7(7) . .
O8 C41 C42 118.9(9) . .
N9 C41 C42 115.3(8) . .
O9 C42 C41 110.7(8) . .
C48 C43 C44 121.4(8) . .
C48 C43 O9 123.2(8) . .
C44 C43 O9 115.4(8) . .
C43 C44 C45 119.0(9) . .
C44 C45 C46 118.4(9) . .
C47 C46 C45 122.2(8) . .
C47 C46 Cl3 121.8(8) . .
C45 C46 Cl3 116.0(7) . .
C46 C47 C48 119.2(10) . .
C43 C48 C47 119.7(9) . .
C50 C49 C54 120.0 . .
C51 C50 C49 120.0 . .
C52 C51 C50 120.0 . .
C51 C52 C53 120.0 . .
C54 C53 C52 120.0 . .
C53 C54 C49 120.0 . .
C53 C54 C55 123.3(6) . .
C49 C54 C55 116.7(6) . .
O11 C55 N10 124.2(7) . .
O11 C55 C54 119.1(8) . .
N10 C55 C54 116.7(7) . .
N11 C56 N10 120.4(8) . .
N11 C56 S4 124.2(6) . .
N10 C56 S4 115.3(6) . .
O10 C57 N12 127.2(7) . .
O10 C57 C58 117.5(9) . .
N12 C57 C58 115.3(10) . .
O12 C58 C57 114.8(10) . .
O12 C59 C60 125.9(4) . .
O12 C59 C64 113.6(4) . .
C60 C59 C64 120.0 . .
C61 C60 C59 120.0 . .
C62 C61 C60 120.0 . .
C61 C62 C63 120.0 . .
C61 C62 Cl4 119.3 . .
C63 C62 Cl4 119.4 . .
C62 C63 C64 120.0 . .
C63 C64 C59 120.0 . .
C8 S1 Cu1 93.7(2) . .
C24 S2 Cu3 93.1(3) . .
C40 S3 Cu3 93.0(3) . .
C56 S4 Cu5 94.8(2) . .

loop_
_geom_bond_atom_site_label_1
_geom_bond_atom_site_label_2
_geom_bond_distance
_geom_bond_site_symmetry_2
Cu1 N3 1.964(6) .
Cu1 N3 1.964(6) 2_556
Cu1 S1 2.2435(16) .
Cu1 S1 2.2436(18) 2_556
Cu2 O2 2.059(6) .
Cu2 N5 2.062(6) .
Cu2 O5 2.083(5) .
Cu2 O1 2.093(6) .
Cu2 N2 2.102(6) .
Cu2 O4 2.157(7) .
Cu3 N9 1.957(6) .
Cu3 N6 1.964(6) .
Cu3 S3 2.2490(13) .
Cu3 S2 2.2495(13) .
Cu4 N8 2.061(6) .
Cu4 O10 2.077(5) .
Cu4 N11 2.090(7) .
Cu4 O8 2.097(6) .
Cu4 O11 2.109(6) .
Cu4 O7 2.165(7) .
Cu5 N12 1.954(6) .
Cu5 N12 1.954(6) 2_556
Cu5 S4 2.2504(18) 2_556
Cu5 S4 2.2505(16) .
O1 C7 1.266(9) .
O2 C9 1.279(11) .
O3 C11 1.340(12) .
O3 C10 1.390(14) .
O4 C23 1.227(13) .
O5 C25 1.242(10) .
O6 C27 1.348(7) .
O6 C26 1.483(13) .
O7 C39 1.260(14) .
O8 C41 1.250(11) .
O9 C42 1.380(11) .
O9 C43 1.389(9) .
O10 C57 1.250(12) .
O11 C55 1.225(11) .
O12 C59 1.351(10) .
O12 C58 1.357(14) .
N1 C7 1.356(10) .
N1 C8 1.370(9) .
N2 C8 1.277(8) .
N2 N3 1.367(9) .
N3 C9 1.390(11) .
N4 C24 1.383(10) .
N4 C23 1.384(12) .
N5 C24 1.277(11) .
N5 N6 1.392(8) .
N6 C25 1.355(10) .
N7 C39 1.373(12) .
N7 C40 1.411(10) .
N8 C40 1.303(12) .
N8 N9 1.418(8) .
N9 C41 1.347(11) .
N10 C55 1.355(12) .
N10 C56 1.395(10) .
N11 C56 1.294(10) .
N11 N12 1.429(8) .
N12 C57 1.338(12) .
C1 C6 1.360(11) .
C1 C2 1.441(12) .
C2 C3 1.344(12) .
C3 C4 1.374(11) .
C4 C5 1.377(11) .
C5 C6 1.397(10) .
C6 C7 1.463(11) .
C8 S1 1.768(7) .
C9 C10 1.428(14) .
C11 C12 1.3900 .
C11 C16 1.3900 .
C12 C13 1.3900 .
C13 C14 1.3900 .
C14 C15 1.3900 .
C14 Cl1 1.681(6) .
C15 C16 1.3900 .
C17A C18A 1.40(3) .
C17A C22 1.41(2) .
C18A C19 1.16(2) .
C17B C18B 1.37(3) .
C17B C22 1.37(3) .
C18B C19 1.54(3) .
C19 C20B 0.97(2) .
C19 C20A 1.46(2) .
C20A C21A 1.48(3) .
C21A C22 1.46(2) .
C20B C21B 1.44(3) .
C21B C22 1.15(3) .
C22 C23 1.479(14) .
C24 S2 1.751(9) .
C25 C26 1.544(11) .
C27 C28 1.3900 .
C27 C32 1.3900 .
C28 C29 1.3900 .
C29 C30 1.3900 .
C30 C31 1.3900 .
C30 Cl2 1.740(4) .
C31 C32 1.3900 .
C33A C38 1.32(2) .
C33A C34A 1.49(3) .
C33A C37 1.98(3) .
C34A C35A 1.30(3) .
C34A C36 1.91(3) .
C35A C36 0.95(2) .
C33B C34B 1.39(3) .
C33B C38 1.58(3) .
C34B C35B 1.58(4) .
C35B C36 1.45(3) .
C36 C37 1.463(14) .
C37 C38 1.313(16) .
C38 C39 1.450(13) .
C40 S3 1.738(10) .
C41 C42 1.513(10) .
C43 C48 1.376(13) .
C43 C44 1.382(13) .
C44 C45 1.401(11) .
C45 C46 1.406(14) .
C46 C47 1.347(14) .
C46 Cl3 1.763(8) .
C47 C48 1.398(11) .
C49 C50 1.3900 .
C49 C54 1.3900 .
C50 C51 1.3900 .
C51 C52 1.3900 .
C52 C53 1.3900 .
C53 C54 1.3900 .
C54 C55 1.498(9) .
C56 S4 1.750(9) .
C57 C58 1.508(12) .
C59 C60 1.3900 .
C59 C64 1.3900 .
C60 C61 1.3900 .
C61 C62 1.3900 .
C62 C63 1.3900 .
C62 Cl4 1.7584 .
C63 C64 1.3900 .

loop_
_platon_squeeze_void_nr
_platon_squeeze_void_average_x
_platon_squeeze_void_average_y
_platon_squeeze_void_average_z
_platon_squeeze_void_volume
_platon_squeeze_void_count_electrons
_platon_squeeze_void_content
1 0.000 -0.014 -0.006 3828 731 ' '
2 0.500 0.372 -0.060 3828 731 ' '
